data_7102219
loop_
_publ_author_name
'Khan, Faiz Ahmed'
'Sudheer, Ch.'
'Soma, Laxminarayana'

_publ_section_title
;
 Lead(IV) acetate: intriguing reactivity profile
;
_journal_coden_ASTM CHCOFS
_journal_issue 41
_journal_name_full
;
 Chemical Communications (Cambridge, United Kingdom)
;
_journal_page_first 4239
_journal_page_last 4241
_journal_paper_doi 10.1039/b708268a
_journal_year 2007
_chemical_formula_moiety 'C16 H22 Br2 O5'
_chemical_formula_sum 'C16 H22 Br2 O5'
_chemical_formula_weight 454.16
_space_group_IT_number 14
_symmetry_cell_setting monoclinic
_symmetry_space_group_name_Hall '-P 2yn'
_symmetry_space_group_name_H-M 'P 1 21/n 1'
_atom_sites_solution_hydrogens geom
_atom_sites_solution_primary direct
_atom_sites_solution_secondary difmap
_audit_creation_method SHELXL-97
_cell_angle_alpha 90.00
_cell_angle_beta 106.031(2)
_cell_angle_gamma 90.00
_cell_formula_units_Z 4
_cell_length_a 8.9742(8)
_cell_length_b 17.9301(16)
_cell_length_c 10.6917(10)
_cell_measurement_reflns_used 3136
_cell_measurement_temperature 100(2)
_cell_measurement_theta_max 28.02
_cell_measurement_theta_min 2.27
_cell_volume 1653.5(3)
_computing_cell_refinement 'SAINT 6.45 ( Bruker, 2003)'
_computing_data_collection 'SMART 5.628 (Bruker, 2003)'
_computing_data_reduction 'SAINT 6.45 ( Bruker, 2003)'
_computing_molecular_graphics 'Diamond 2.1'
_computing_publication_material 'WinGX publication routines (Farrugia, 1999)'
_computing_structure_refinement 'SHELXL-97 (Sheldrick, 1997)'
_computing_structure_solution SIR-92
_diffrn_ambient_temperature 100(2)
_diffrn_measured_fraction_theta_full 0.992
_diffrn_measured_fraction_theta_max 0.992
_diffrn_measurement_device_type 'CCD area Detector'
_diffrn_measurement_method 'phi and omega scans'
_diffrn_radiation_monochromator graphite
_diffrn_radiation_source 'fine-focus sealed tube'
_diffrn_radiation_type MoK\a
_diffrn_radiation_wavelength 0.71073
_diffrn_reflns_av_R_equivalents 0.0533
_diffrn_reflns_av_sigmaI/netI 0.0641
_diffrn_reflns_limit_h_max 11
_diffrn_reflns_limit_h_min -11
_diffrn_reflns_limit_k_max 20
_diffrn_reflns_limit_k_min -23
_diffrn_reflns_limit_l_max 9
_diffrn_reflns_limit_l_min -14
_diffrn_reflns_number 10726
_diffrn_reflns_theta_full 28.29
_diffrn_reflns_theta_max 28.29
_diffrn_reflns_theta_min 2.27
_diffrn_standards_decay_% 0.5
_diffrn_standards_interval_time 60
_diffrn_standards_number 3
_exptl_absorpt_coefficient_mu 4.925
_exptl_absorpt_correction_T_max 0.5669
_exptl_absorpt_correction_T_min 0.4709
_exptl_absorpt_correction_type empirical
_exptl_absorpt_process_details 'SADABS 2.10 (Bruker 2003)'
_exptl_crystal_colour colorless
_exptl_crystal_density_diffrn 1.824
_exptl_crystal_density_method 'not measured'
_exptl_crystal_description Prism
_exptl_crystal_F_000 912
_exptl_crystal_size_max 0.18
_exptl_crystal_size_mid 0.15
_exptl_crystal_size_min 0.13
_refine_diff_density_max 1.512
_refine_diff_density_min -1.341
_refine_diff_density_rms 0.297
_refine_ls_extinction_method none
_refine_ls_goodness_of_fit_ref 1.156
_refine_ls_hydrogen_treatment constr
_refine_ls_matrix_type full
_refine_ls_number_parameters 208
_refine_ls_number_reflns 4062
_refine_ls_number_restraints 0
_refine_ls_restrained_S_all 1.156
_refine_ls_R_factor_all 0.0791
_refine_ls_R_factor_gt 0.0485
_refine_ls_shift/su_max 0.000
_refine_ls_shift/su_mean 0.000
_refine_ls_structure_factor_coef Fsqd
_refine_ls_weighting_details 'calc w=1/[\s^2^(Fo^2^)+(0.0100P)^2^+26.4037P] where P=(Fo^2^+2Fc^2^)/3'
_refine_ls_weighting_scheme calc
_refine_ls_wR_factor_gt 0.0980
_refine_ls_wR_factor_ref 0.1532
_reflns_number_gt 3101
_reflns_number_total 4062
_reflns_threshold_expression >2sigma(I)
_cod_data_source_file b708268a.txt
_cod_data_source_block compound_1d
_cod_depositor_comments
;
The following automatic conversions were performed:
'_symmetry_cell_setting' value 'Monoclinic' changed to 'monoclinic'
according to '/home/saulius/struct/CIF-dictionaries/cif_core.dic'
dictionary named 'cif_core.dic' version 2.4.1 from 2010-06-29.

Automatic conversion script
Id: cif_fix_enum 1527 2010-12-29 10:47:43Z saulius 
;
_cod_original_sg_symbol_H-M P21/n
_cod_database_code 7102219

loop_
_symmetry_equiv_pos_as_xyz
'x, y, z'
'-x+1/2, y+1/2, -z+1/2'
'-x, -y, -z'
'x-1/2, -y-1/2, z-1/2'

loop_
_atom_site_label
_atom_site_type_symbol
_atom_site_fract_x
_atom_site_fract_y
_atom_site_fract_z
_atom_site_U_iso_or_equiv
_atom_site_adp_type
_atom_site_occupancy
_atom_site_symmetry_multiplicity
_atom_site_calc_flag
_atom_site_refinement_flags
Br1 Br 0.47316(7) 0.72333(4) 0.72360(7) 0.01748(17) Uani 1 1 d .
Br2 Br 1.09310(7) 0.80633(4) 0.67470(7) 0.01761(17) Uani 1 1 d .
O4 O 0.8185(6) 0.9406(3) 0.6216(4) 0.0168(10) Uani 1 1 d .
O2 O 0.8823(5) 0.6898(3) 0.7861(4) 0.0154(9) Uani 1 1 d .
O5 O 0.6718(6) 0.9289(3) 0.2746(5) 0.0203(10) Uani 1 1 d .
O1 O 0.7344(5) 0.7076(2) 0.5721(4) 0.0144(9) Uani 1 1 d .
O3 O 0.5046(5) 0.8788(3) 0.6001(5) 0.0192(10) Uani 1 1 d .
C15 C 0.7615(9) 0.9783(4) 0.4985(6) 0.0188(14) Uani 1 1 d .
H15A H 0.8208 1.0233 0.4959 0.023 Uiso 1 1 calc R
H15B H 0.6531 0.9915 0.4830 0.023 Uiso 1 1 calc R
C7 C 0.7948(7) 0.7394(4) 0.6951(6) 0.0105(12) Uani 1 1 d .
C3 C 0.9044(8) 0.8356(4) 0.8497(7) 0.0194(14) Uani 1 1 d .
H3 H 0.9872 0.8057 0.9066 0.023 Uiso 1 1 calc R
C2 C 0.7458(8) 0.8098(4) 0.8673(6) 0.0154(13) Uani 1 1 d .
H2 H 0.7626 0.7691 0.9309 0.019 Uiso 1 1 calc R
C9 C 0.8407(9) 0.6636(4) 0.5238(7) 0.0212(15) Uani 1 1 d .
H9A H 0.7882 0.6443 0.4394 0.032 Uiso 1 1 calc R
H9B H 0.8788 0.6230 0.5824 0.032 Uiso 1 1 calc R
H9C H 0.9260 0.6943 0.5174 0.032 Uiso 1 1 calc R
C14 C 0.7828(8) 0.9216(4) 0.3981(6) 0.0158(13) Uani 1 1 d .
H14 H 0.8879 0.9255 0.3881 0.019 Uiso 1 1 calc R
C5 C 0.7780(7) 0.8645(4) 0.6029(7) 0.0153(13) Uani 1 1 d .
C10 C 0.6736(8) 0.8769(4) 0.9185(6) 0.0149(13) Uani 1 1 d .
H10A H 0.5636 0.8803 0.8751 0.018 Uiso 1 1 calc R
H10B H 0.6875 0.8724 1.0114 0.018 Uiso 1 1 calc R
C12 C 0.9235(7) 0.9163(4) 0.8947(6) 0.0143(13) Uani 1 1 d .
H12A H 0.9687 0.9457 0.8382 0.017 Uiso 1 1 calc R
H12B H 0.9906 0.9195 0.9829 0.017 Uiso 1 1 calc R
C4 C 0.8885(7) 0.8138(4) 0.7059(7) 0.0185(14) Uani 1 1 d .
C8 C 0.8064(8) 0.6227(4) 0.8070(7) 0.0203(15) Uani 1 1 d .
H8A H 0.8771 0.5926 0.8710 0.030 Uiso 1 1 calc R
H8B H 0.7731 0.5954 0.7268 0.030 Uiso 1 1 calc R
H8C H 0.7180 0.6349 0.8371 0.030 Uiso 1 1 calc R
C16 C 0.6864(9) 0.9979(4) 0.2135(7) 0.0239(16) Uani 1 1 d .
H16A H 0.6098 1.0006 0.1308 0.036 Uiso 1 1 calc R
H16B H 0.7880 1.0014 0.2007 0.036 Uiso 1 1 calc R
H16C H 0.6715 1.0384 0.2676 0.036 Uiso 1 1 calc R
C1 C 0.6611(7) 0.7798(4) 0.7323(6) 0.0119(12) Uani 1 1 d .
C11 C 0.7587(8) 0.9452(4) 0.8886(7) 0.0190(14) Uani 1 1 d .
H11A H 0.7633 0.9841 0.9525 0.023 Uiso 1 1 calc R
H11B H 0.7077 0.9647 0.8028 0.023 Uiso 1 1 calc R
C6 C 0.6249(8) 0.8456(4) 0.6376(6) 0.0153(13) Uani 1 1 d .
C13 C 0.7623(8) 0.8471(4) 0.4577(6) 0.0168(13) Uani 1 1 d .
H13A H 0.8416 0.8122 0.4495 0.020 Uiso 1 1 calc R
H13B H 0.6612 0.8261 0.4158 0.020 Uiso 1 1 calc R

loop_
_atom_site_aniso_label
_atom_site_aniso_U_11
_atom_site_aniso_U_22
_atom_site_aniso_U_33
_atom_site_aniso_U_23
_atom_site_aniso_U_13
_atom_site_aniso_U_12
Br1 0.0126(3) 0.0229(4) 0.0168(3) -0.0012(3) 0.0039(2) -0.0034(3)
Br2 0.0119(3) 0.0221(4) 0.0189(3) -0.0017(3) 0.0043(2) -0.0002(3)
O4 0.024(2) 0.013(2) 0.012(2) -0.0038(18) 0.0028(19) 0.0018(19)
O2 0.015(2) 0.019(2) 0.011(2) 0.0007(19) 0.0013(18) 0.0045(19)
O5 0.023(3) 0.018(3) 0.018(2) 0.001(2) 0.002(2) -0.004(2)
O1 0.013(2) 0.010(2) 0.017(2) -0.0044(17) -0.0014(18) -0.0032(17)
O3 0.015(2) 0.025(3) 0.016(2) 0.000(2) 0.0010(19) 0.008(2)
C15 0.028(4) 0.013(3) 0.015(3) 0.004(3) 0.006(3) 0.005(3)
C7 0.007(3) 0.018(3) 0.005(3) 0.007(2) 0.000(2) 0.002(2)
C3 0.016(3) 0.020(4) 0.019(3) 0.003(3) 0.000(3) 0.008(3)
C2 0.017(3) 0.017(3) 0.010(3) -0.004(3) 0.000(2) 0.000(3)
C9 0.029(4) 0.013(3) 0.022(4) -0.001(3) 0.008(3) 0.006(3)
C14 0.020(3) 0.014(3) 0.015(3) 0.003(3) 0.007(3) 0.000(3)
C5 0.008(3) 0.015(3) 0.020(3) 0.002(3) -0.001(2) 0.003(2)
C10 0.016(3) 0.015(3) 0.014(3) -0.007(3) 0.006(3) -0.002(3)
C12 0.016(3) 0.017(3) 0.013(3) -0.005(3) 0.009(3) -0.001(3)
C4 0.006(3) 0.020(4) 0.025(4) 0.001(3) -0.003(3) 0.004(3)
C8 0.023(3) 0.016(3) 0.022(4) 0.005(3) 0.006(3) -0.008(3)
C16 0.039(4) 0.019(4) 0.015(3) 0.005(3) 0.010(3) -0.005(3)
C1 0.013(3) 0.012(3) 0.010(3) 0.004(2) 0.001(2) -0.002(2)
C11 0.022(3) 0.022(4) 0.015(3) -0.005(3) 0.009(3) 0.003(3)
C6 0.015(3) 0.013(3) 0.014(3) 0.007(2) -0.002(2) 0.005(2)
C13 0.020(3) 0.015(3) 0.015(3) -0.001(3) 0.003(3) 0.005(3)

loop_
_atom_type_symbol
_atom_type_description
_atom_type_scat_dispersion_real
_atom_type_scat_dispersion_imag
_atom_type_scat_source
C C 0.0033 0.0016 'International Tables Vol C Tables 4.2.6.8 and 6.1.1.4'
H H 0.0000 0.0000 'International Tables Vol C Tables 4.2.6.8 and 6.1.1.4'
O O 0.0106 0.0060 'International Tables Vol C Tables 4.2.6.8 and 6.1.1.4'
Br Br -0.2901 2.4595 'International Tables Vol C Tables 4.2.6.8 and 6.1.1.4'

loop_
_geom_angle_atom_site_label_1
_geom_angle_atom_site_label_2
_geom_angle_atom_site_label_3
_geom_angle
C5 O4 C15 108.2(5)
C7 O2 C8 116.5(5)
C16 O5 C14 112.1(5)
C7 O1 C9 116.0(5)
O4 C15 C14 104.3(5)
O2 C7 O1 113.2(5)
O2 C7 C1 116.7(5)
O1 C7 C1 107.9(5)
O2 C7 C4 107.8(5)
O1 C7 C4 118.6(5)
C1 C7 C4 91.2(5)
C12 C3 C4 121.6(6)
C12 C3 C2 105.7(5)
C4 C3 C2 102.0(5)
C1 C2 C10 117.5(5)
C1 C2 C3 102.9(5)
C10 C2 C3 107.5(5)
O5 C14 C13 109.6(5)
O5 C14 C15 113.5(5)
C13 C14 C15 103.8(5)
O4 C5 C13 106.5(5)
O4 C5 C4 112.1(5)
C13 C5 C4 117.0(6)
O4 C5 C6 112.8(5)
C13 C5 C6 110.7(5)
C4 C5 C6 97.8(5)
C11 C10 C2 105.6(5)
C3 C12 C11 106.4(5)
C3 C4 C5 114.8(6)
C3 C4 C7 100.8(5)
C5 C4 C7 102.8(5)
C3 C4 Br2 110.6(4)
C5 C4 Br2 111.3(5)
C7 C4 Br2 116.1(5)
C6 C1 C2 108.2(5)
C6 C1 C7 103.2(5)
C2 C1 C7 100.9(5)
C6 C1 Br1 110.3(4)
C2 C1 Br1 115.2(4)
C7 C1 Br1 117.9(4)
C10 C11 C12 104.5(6)
O3 C6 C1 127.7(6)
O3 C6 C5 125.7(6)
C1 C6 C5 106.6(5)
C14 C13 C5 104.8(5)

loop_
_geom_bond_atom_site_label_1
_geom_bond_atom_site_label_2
_geom_bond_distance
Br1 C1 1.947(6)
Br2 C4 1.959(7)
O4 C5 1.412(8)
O4 C15 1.442(8)
O2 C7 1.390(7)
O2 C8 1.431(8)
O5 C16 1.423(8)
O5 C14 1.424(8)
O1 C7 1.398(7)
O1 C9 1.438(8)
O3 C6 1.201(8)
C15 C14 1.528(9)
C7 C1 1.545(9)
C7 C4 1.564(9)
C3 C12 1.520(10)
C3 C4 1.554(10)
C3 C2 1.558(10)
C2 C1 1.531(9)
C2 C10 1.537(9)
C14 C13 1.513(9)
C5 C13 1.551(9)
C5 C4 1.555(9)
C5 C6 1.556(9)
C10 C11 1.524(10)
C12 C11 1.551(9)
C1 C6 1.530(9)
